data_4512731
loop_
_publ_author_name
'Servati-Gargari, Masoumeh'
'Mahmoudi, Ghodrat'
'Batten, Stuart R.'
'Stilinovi\'c, Vladimir'
'Butler, Derek'
'Beauvais, Laurance'
'Kassel, William Scott'
'Dougherty, William G.'
'VanDerveer, Donald'

_publ_section_title
;
 Control of Interpenetration in Two-Dimensional Metal--Organic Frameworks
 by Modification of Hydrogen Bonding Capability of the Organic Bridging
 Subunits
;
_journal_issue 3
_journal_name_full 'Crystal Growth &amp; Design'
_journal_page_first 1336
_journal_paper_doi 10.1021/cg501741r
_journal_volume 15
_journal_year 2015
_chemical_formula_moiety 'C28 H24 Mn1 N10 O2 S2, 4(C2 H3 N)'
_chemical_formula_sum 'C36 H36 Mn N14 O2 S2'
_chemical_formula_weight 815.85
_chemical_name_systematic
;
 ? 
;
_space_group_crystal_system monoclinic
_space_group_IT_number 14
_space_group_name_Hall '-P 2ybc'
_space_group_name_H-M_alt 'P 1 21/c 1'
_symmetry_space_group_name_Hall '-P 2ybc'
_symmetry_space_group_name_H-M 'P 1 21/c 1'
_atom_sites_solution_hydrogens geom
_atom_sites_solution_primary direct
_atom_sites_solution_secondary difmap
_audit_creation_date 2011-11-18
_audit_creation_method
;
  Olex2 1.1
  (compiled Nov  1 2011 20:42:30, GUI svn.r3906)
;
_cell_angle_alpha 90.00
_cell_angle_beta 95.508(10)
_cell_angle_gamma 90.00
_cell_formula_units_Z 2
_cell_length_a 11.045(2)
_cell_length_b 19.751(4)
_cell_length_c 9.3140(18)
_cell_measurement_reflns_used 9611
_cell_measurement_temperature 170(2)
_cell_measurement_theta_max 28.267
_cell_measurement_theta_min 2.427
_cell_volume 2022.5(7)
_computing_cell_refinement 'Bruker SMART'
_computing_data_collection 'Bruker SMART'
_computing_data_reduction 'SAINT v7.68A (Bruker, 2009)'
_computing_molecular_graphics
;
O. V. Dolomanov, L. J. Bourhis, R. J. Gildea, J. A. K. Howard and H. Puschmann,
OLEX2: a complete structure solution, refinement and analysis program.
J. Appl. Cryst. (2009). 42, 339-341.
;
_computing_publication_material
;
O. V. Dolomanov, L. J. Bourhis, R. J. Gildea, J. A. K. Howard and H. Puschmann,
OLEX2: a complete structure solution, refinement and analysis program.
J. Appl. Cryst. (2009). 42, 339-341.
;
_computing_structure_refinement
;
XL, G.M. Sheldrick, Acta Cryst.
(2008). A64, 112-122
;
_computing_structure_solution 'SHELXS-97 (Sheldrick, 2008)'
_diffrn_ambient_temperature 170.15
_diffrn_measured_fraction_theta_full 0.997
_diffrn_measured_fraction_theta_max 0.997
_diffrn_measurement_device_type 'Bruker APEX II CCD'
_diffrn_measurement_method 'phi and omega scans'
_diffrn_radiation_monochromator graphite
_diffrn_radiation_type 'MO K\a'
_diffrn_radiation_wavelength 0.71073
_diffrn_reflns_av_R_equivalents 0.0402
_diffrn_reflns_av_unetI/netI 0.0173
_diffrn_reflns_limit_h_max 14
_diffrn_reflns_limit_h_min -14
_diffrn_reflns_limit_k_max 25
_diffrn_reflns_limit_k_min -26
_diffrn_reflns_limit_l_max 12
_diffrn_reflns_limit_l_min -12
_diffrn_reflns_number 66310
_diffrn_reflns_theta_full 28.36
_diffrn_reflns_theta_max 28.36
_diffrn_reflns_theta_min 1.85
_diffrn_source 'fine-focus sealed tube'
_exptl_absorpt_coefficient_mu 0.481
_exptl_absorpt_correction_T_max 0.7457
_exptl_absorpt_correction_T_min 0.6983
_exptl_absorpt_correction_type multi-scan
_exptl_absorpt_process_details
;
SADABS-2008/1 (Bruker,2008) was used for absorption correction.
R(int) was 0.0770 before and 0.0553 after correction.
The Ratio of minimum to maximum transmission is 0.9364.
The \l/2 correction factor is 0.0015.
;
_exptl_crystal_colour pale-yellow
_exptl_crystal_density_diffrn 1.340
_exptl_crystal_density_method 'not measured'
_exptl_crystal_description 'irregular blocks'
_exptl_crystal_F_000 846
_exptl_crystal_size_max 0.19
_exptl_crystal_size_mid 0.16
_exptl_crystal_size_min 0.12
_refine_diff_density_max 0.465
_refine_diff_density_min -0.328
_refine_diff_density_rms 0.048
_refine_ls_extinction_method none
_refine_ls_goodness_of_fit_ref 1.074
_refine_ls_hydrogen_treatment constr
_refine_ls_matrix_type full
_refine_ls_number_parameters 253
_refine_ls_number_reflns 5056
_refine_ls_number_restraints 6
_refine_ls_restrained_S_all 1.375
_refine_ls_R_factor_all 0.0454
_refine_ls_R_factor_gt 0.0344
_refine_ls_shift/su_max 0.001
_refine_ls_shift/su_mean 0.000
_refine_ls_structure_factor_coef Fsqd
_refine_ls_weighting_details 'calc w=1/[\s^2^(Fo^2^)+(0.0417P)^2^+0.9306P] where P=(Fo^2^+2Fc^2^)/3'
_refine_ls_weighting_scheme calc
_refine_ls_wR_factor_gt 0.0887
_refine_ls_wR_factor_ref 0.0959
_reflns_number_gt 4149
_reflns_number_total 5056
_reflns_threshold_expression >2sigma(I)
_cod_data_source_file cg501741r_si_002.cif
_cod_data_source_block 3
_cod_depositor_comments 'Adding full bibliography for 4512729--4512734.cif.'
_cod_original_cell_volume 2022.4(7)
_cod_database_code 4512731

loop_
_space_group_symop_id
_space_group_symop_operation_xyz
1 'x, y, z'
2 '-x, y+1/2, -z+1/2'
3 '-x, -y, -z'
4 'x, -y-1/2, z-1/2'

loop_
_atom_site_label
_atom_site_type_symbol
_atom_site_fract_x
_atom_site_fract_y
_atom_site_fract_z
_atom_site_U_iso_or_equiv
_atom_site_adp_type
_atom_site_occupancy
_atom_site_symmetry_multiplicity
_atom_site_calc_flag
_atom_site_refinement_flags
Mn1 Mn 1.0000 1.0000 0.0000 0.01635(10) Uani 1 2 d S
S1 S 1.21749(7) 1.01159(4) 0.48364(6) 0.05325(19) Uani 1 1 d U
N1 N 0.85839(13) 0.91930(8) 0.04175(16) 0.0240(3) Uani 1 1 d .
N2 N 0.54077(13) 0.77576(7) 0.22900(16) 0.0229(3) Uani 1 1 d .
N5 N 1.07419(15) 0.99541(8) 0.22345(17) 0.0271(3) Uani 1 1 d .
C8 C 0.71072(15) 1.18846(8) 0.11631(19) 0.0211(3) Uani 1 1 d .
C7 C 0.62322(16) 1.24425(9) 0.14222(19) 0.0231(3) Uani 1 1 d .
C10 C 0.83865(15) 1.09543(9) 0.19160(18) 0.0218(3) Uani 1 1 d .
H10 H 0.8710 1.0661 0.2665 0.026 Uiso 1 1 calc R
C14 C 1.13274(18) 1.00298(9) 0.3320(2) 0.0267(3) Uani 1 1 d U
C12 C 0.75612(18) 1.18422(10) -0.0174(2) 0.0293(4) Uani 1 1 d .
H12 H 0.7320 1.2160 -0.0911 0.035 Uiso 1 1 calc R
C4 C 0.72534(18) 0.86887(10) 0.2002(2) 0.0302(4) Uani 1 1 d .
H4 H 0.6872 0.8718 0.2871 0.036 Uiso 1 1 calc R
C9 C 0.75355(16) 1.14341(9) 0.22330(18) 0.0219(3) Uani 1 1 d .
H9 H 0.7252 1.1453 0.3164 0.026 Uiso 1 1 calc R
C11 C 0.83697(18) 1.13304(10) -0.0413(2) 0.0294(4) Uani 1 1 d .
H11 H 0.8651 1.1293 -0.1342 0.035 Uiso 1 1 calc R
C3 C 0.70256(15) 0.81417(9) 0.10795(19) 0.0217(3) Uani 1 1 d .
C2 C 0.76036(16) 0.81358(9) -0.01800(19) 0.0252(4) Uani 1 1 d .
H2 H 0.7486 0.7767 -0.0834 0.030 Uiso 1 1 calc R
C1 C 0.83524(16) 0.86702(9) -0.04773(19) 0.0259(4) Uani 1 1 d .
H1 H 0.8719 0.8665 -0.1359 0.031 Uiso 1 1 calc R
N4 N 0.87757(13) 1.08843(7) 0.06051(16) 0.0217(3) Uani 1 1 d .
C6 C 0.62272(16) 0.75783(9) 0.14698(19) 0.0221(3) Uani 1 1 d .
C13 C 0.64383(18) 0.68798(9) 0.0928(2) 0.0285(4) Uani 1 1 d .
H13A H 0.6384 0.6553 0.1712 0.043 Uiso 1 1 calc R
H13B H 0.7248 0.6855 0.0585 0.043 Uiso 1 1 calc R
H13C H 0.5821 0.6773 0.0134 0.043 Uiso 1 1 calc R
C5 C 0.80402(19) 0.91889(10) 0.1641(2) 0.0312(4) Uani 1 1 d .
H5 H 0.8206 0.9552 0.2299 0.037 Uiso 1 1 calc R
O1 O 0.63397(13) 1.30042(7) 0.09055(16) 0.0337(3) Uani 1 1 d .
N3 N 0.53622(13) 1.22635(7) 0.22935(17) 0.0241(3) Uani 1 1 d .
H3 H 0.5295 1.1842 0.2582 0.029 Uiso 1 1 calc R
N6 N -0.0214(2) 0.75084(12) 0.7535(2) 0.0571(6) Uani 1 1 d .
C17 C 0.4677(2) 1.01739(14) 0.2167(4) 0.0674(10) Uani 1 1 d .
C15 C 0.0037(2) 0.71096(12) 0.8383(3) 0.0409(5) Uani 1 1 d .
C16 C 0.0362(3) 0.66023(15) 0.9475(3) 0.0613(8) Uani 1 1 d .
H16A H 0.1191 0.6443 0.9385 0.092 Uiso 1 1 calc R
H16B H -0.0205 0.6221 0.9344 0.092 Uiso 1 1 calc R
H16C H 0.0319 0.6800 1.0433 0.092 Uiso 1 1 calc R
N7 N 0.4958(2) 1.07088(12) 0.2104(4) 0.0766(9) Uani 1 1 d .
C18 C 0.4284(4) 0.94832(18) 0.2218(8) 0.173(3) Uani 1 1 d .
H18A H 0.3408 0.9458 0.1936 0.259 Uiso 1 1 calc R
H18B H 0.4459 0.9308 0.3201 0.259 Uiso 1 1 calc R
H18C H 0.4718 0.9211 0.1552 0.259 Uiso 1 1 calc R

loop_
_atom_site_aniso_label
_atom_site_aniso_U_11
_atom_site_aniso_U_22
_atom_site_aniso_U_33
_atom_site_aniso_U_23
_atom_site_aniso_U_13
_atom_site_aniso_U_12
Mn1 0.01606(17) 0.01540(17) 0.01850(18) 0.00022(12) 0.00629(12) 0.00041(12)
S1 0.0622(4) 0.0703(4) 0.0250(3) -0.0004(3) -0.0071(3) -0.0219(3)
N1 0.0253(7) 0.0234(7) 0.0245(7) -0.0015(6) 0.0089(6) -0.0066(6)
N2 0.0226(7) 0.0204(7) 0.0267(7) 0.0028(6) 0.0069(6) -0.0070(6)
N5 0.0292(8) 0.0281(8) 0.0244(8) 0.0016(6) 0.0049(6) 0.0020(6)
C8 0.0201(8) 0.0194(8) 0.0248(8) -0.0011(6) 0.0064(6) 0.0039(6)
C7 0.0226(8) 0.0218(8) 0.0254(9) -0.0019(6) 0.0054(7) 0.0055(6)
C10 0.0238(8) 0.0203(8) 0.0219(8) 0.0013(6) 0.0056(6) 0.0033(6)
C14 0.0330(8) 0.0267(7) 0.0212(7) 0.0007(6) 0.0060(6) -0.0047(6)
C12 0.0363(10) 0.0282(9) 0.0246(9) 0.0061(7) 0.0092(8) 0.0134(8)
C4 0.0369(10) 0.0288(9) 0.0278(9) -0.0053(7) 0.0179(8) -0.0106(8)
C9 0.0241(8) 0.0221(8) 0.0206(8) -0.0012(6) 0.0074(6) 0.0031(6)
C11 0.0363(10) 0.0307(10) 0.0231(9) 0.0039(7) 0.0128(8) 0.0119(8)
C3 0.0198(8) 0.0221(8) 0.0238(8) 0.0012(6) 0.0050(6) -0.0040(6)
C2 0.0270(9) 0.0270(9) 0.0223(8) -0.0054(7) 0.0067(7) -0.0084(7)
C1 0.0269(9) 0.0294(9) 0.0226(8) -0.0031(7) 0.0095(7) -0.0077(7)
N4 0.0221(7) 0.0203(7) 0.0240(7) 0.0007(5) 0.0079(6) 0.0042(5)
C6 0.0224(8) 0.0214(8) 0.0228(8) 0.0015(6) 0.0041(6) -0.0047(6)
C13 0.0307(9) 0.0232(9) 0.0331(10) -0.0019(7) 0.0105(8) -0.0033(7)
C5 0.0405(11) 0.0255(9) 0.0302(10) -0.0077(7) 0.0171(8) -0.0123(8)
O1 0.0374(8) 0.0239(7) 0.0425(8) 0.0060(6) 0.0180(6) 0.0088(6)
N3 0.0242(7) 0.0180(7) 0.0313(8) -0.0003(6) 0.0098(6) 0.0067(6)
N6 0.0641(15) 0.0553(14) 0.0520(14) -0.0007(11) 0.0065(11) -0.0096(12)
C17 0.0384(14) 0.0354(13) 0.133(3) -0.0174(16) 0.0307(16) -0.0018(11)
C15 0.0386(12) 0.0443(13) 0.0402(12) -0.0148(10) 0.0060(9) -0.0008(10)
C16 0.081(2) 0.0517(16) 0.0479(15) -0.0099(12) -0.0100(14) 0.0137(14)
N7 0.0607(15) 0.0374(13) 0.138(3) -0.0133(14) 0.0399(16) -0.0050(11)
C18 0.095(3) 0.0382(19) 0.407(10) -0.042(3) 0.135(5) -0.0184(19)

loop_
_atom_type_symbol
_atom_type_description
_atom_type_scat_dispersion_real
_atom_type_scat_dispersion_imag
_atom_type_scat_source
C C 0.0033 0.0016 'International Tables Vol C Tables 4.2.6.8 and 6.1.1.4'
H H 0.0000 0.0000 'International Tables Vol C Tables 4.2.6.8 and 6.1.1.4'
Mn Mn 0.3368 0.7283 'International Tables Vol C Tables 4.2.6.8 and 6.1.1.4'
N N 0.0061 0.0033 'International Tables Vol C Tables 4.2.6.8 and 6.1.1.4'
O O 0.0106 0.0060 'International Tables Vol C Tables 4.2.6.8 and 6.1.1.4'
S S 0.1246 0.1234 'International Tables Vol C Tables 4.2.6.8 and 6.1.1.4'

loop_
_geom_angle_atom_site_label_1
_geom_angle_atom_site_label_2
_geom_angle_atom_site_label_3
_geom_angle
_geom_angle_site_symmetry_1
_geom_angle_site_symmetry_3
N1 Mn1 N1 180.0 . 3_775
N1 Mn1 N4 93.40(6) 3_775 3_775
N1 Mn1 N4 86.60(6) 3_775 .
N1 Mn1 N4 93.40(6) . .
N1 Mn1 N4 86.60(6) . 3_775
N5 Mn1 N1 90.53(6) . .
N5 Mn1 N1 89.47(6) 3_775 .
N5 Mn1 N1 89.47(6) . 3_775
N5 Mn1 N1 90.53(6) 3_775 3_775
N5 Mn1 N5 180.0 . 3_775
N5 Mn1 N4 91.52(6) 3_775 .
N5 Mn1 N4 91.52(6) . 3_775
N5 Mn1 N4 88.48(6) 3_775 3_775
N5 Mn1 N4 88.48(6) . .
N4 Mn1 N4 180.000(1) 3_775 .
C1 N1 Mn1 121.62(11) . .
C1 N1 C5 116.86(15) . .
C5 N1 Mn1 121.20(12) . .
C6 N2 N3 117.45(15) . 2_645
C14 N5 Mn1 164.51(15) . .
C12 C8 C7 118.82(15) . .
C9 C8 C7 122.47(15) . .
C9 C8 C12 118.60(15) . .
O1 C7 C8 121.07(16) . .
O1 C7 N3 124.88(16) . .
N3 C7 C8 114.03(15) . .
N4 C10 C9 123.23(16) . .
N5 C14 S1 178.26(19) . .
C11 C12 C8 118.93(17) . .
C5 C4 C3 119.20(16) . .
C8 C9 C10 118.53(15) . .
N4 C11 C12 123.00(17) . .
C4 C3 C2 117.31(15) . .
C4 C3 C6 120.52(16) . .
C2 C3 C6 122.14(16) . .
C1 C2 C3 119.62(16) . .
N1 C1 C2 123.12(16) . .
C10 N4 Mn1 123.13(11) . .
C10 N4 C11 117.54(15) . .
C11 N4 Mn1 119.22(11) . .
N2 C6 C3 113.96(15) . .
N2 C6 C13 126.49(15) . .
C3 C6 C13 119.54(15) . .
N1 C5 C4 123.85(17) . .
C7 N3 N2 118.34(15) . 2_655
N7 C17 C18 178.4(5) . .
N6 C15 C16 179.7(3) . .

loop_
_geom_bond_atom_site_label_1
_geom_bond_atom_site_label_2
_geom_bond_distance
_geom_bond_site_symmetry_2
Mn1 N1 2.2924(14) 3_775
Mn1 N1 2.2923(14) .
Mn1 N5 2.1642(17) .
Mn1 N5 2.1642(17) 3_775
Mn1 N4 2.3115(14) .
Mn1 N4 2.3114(14) 3_775
S1 C14 1.627(2) .
N1 C1 1.336(2) .
N1 C5 1.338(2) .
N2 C6 1.289(2) .
N2 N3 1.3744(19) 2_645
N5 C14 1.156(3) .
C8 C7 1.500(2) .
C8 C12 1.389(2) .
C8 C9 1.385(2) .
C7 O1 1.220(2) .
C7 N3 1.363(2) .
C10 C9 1.386(2) .
C10 N4 1.340(2) .
C12 C11 1.381(2) .
C4 C3 1.388(2) .
C4 C5 1.378(2) .
C11 N4 1.340(2) .
C3 C2 1.388(2) .
C3 C6 1.486(2) .
C2 C1 1.385(2) .
C6 C13 1.495(2) .
N3 N2 1.3744(19) 2_655
N6 C15 1.131(3) .
C17 N7 1.104(3) .
C17 C18 1.434(4) .
C15 C16 1.448(4) .
